data_2224242
loop_
_publ_author_name
'Shahwar, Durre'
'Tahir, M. Nawaz'
'Yasmeen, Asma'
'Ahmad, Naeem'
'Khan, Muhammad Akmal'

_publ_section_title
;
 3-Cyclohexyl-2-thioxo-1,3-thiazolidin-4-one
;
_journal_coeditor_code HB5207
_journal_issue 12
_journal_name_full 'Acta Crystallographica Section E'
_journal_page_first o3015
_journal_paper_doi 10.1107/S1600536809045851
_journal_volume 65
_journal_year 2009
_chemical_formula_iupac 'C9 H13 N O S2'
_chemical_formula_moiety 'C9 H13 N O S2'
_chemical_formula_sum 'C9 H13 N O S2'
_chemical_formula_weight 215.32
_chemical_name_systematic
;
3-Cyclohexyl-2-thioxo-1,3-thiazolidin-4-one
;
_space_group_IT_number 11
_symmetry_cell_setting monoclinic
_symmetry_space_group_name_Hall '-P 2yb'
_symmetry_space_group_name_H-M 'P 1 21/m 1'
_atom_sites_solution_hydrogens geom
_atom_sites_solution_primary direct
_atom_sites_solution_secondary difmap
_audit_creation_method SHELXL-97
_cell_angle_alpha 90
_cell_angle_beta 107.535(2)
_cell_angle_gamma 90
_cell_formula_units_Z 2
_cell_length_a 7.3897(3)
_cell_length_b 7.0999(4)
_cell_length_c 10.3399(5)
_cell_measurement_reflns_used 1390
_cell_measurement_temperature 296(2)
_cell_measurement_theta_max 28.36
_cell_measurement_theta_min 2.89
_cell_volume 517.29(4)
_computing_cell_refinement 'SAINT (Bruker, 2007)'
_computing_data_collection 'APEX2 (Bruker, 2007)'
_computing_data_reduction 'SAINT (Bruker, 2007)'
_computing_molecular_graphics 'ORTEP-3 (Farrugia, 1997) and PLATON (Spek, 2009)'
_computing_publication_material
;
WinGX (Farrugia, 1999) and PLATON (Spek, 2009)
;
_computing_structure_refinement 'SHELXL97 (Sheldrick, 2008)'
_computing_structure_solution 'SHELXS97 (Sheldrick, 2008)'
_diffrn_ambient_temperature 296(2)
_diffrn_detector_area_resol_mean 7.40
_diffrn_measured_fraction_theta_full 0.994
_diffrn_measured_fraction_theta_max 0.994
_diffrn_measurement_device_type 'Bruker Kappa APEXII CCD'
_diffrn_measurement_method \w
_diffrn_radiation_monochromator graphite
_diffrn_radiation_source 'fine-focus sealed tube'
_diffrn_radiation_type MoK\a
_diffrn_radiation_wavelength 0.71073
_diffrn_reflns_av_R_equivalents 0.0276
_diffrn_reflns_av_sigmaI/netI 0.0199
_diffrn_reflns_limit_h_max 9
_diffrn_reflns_limit_h_min -9
_diffrn_reflns_limit_k_max 9
_diffrn_reflns_limit_k_min -9
_diffrn_reflns_limit_l_max 12
_diffrn_reflns_limit_l_min -13
_diffrn_reflns_number 5969
_diffrn_reflns_theta_full 28.36
_diffrn_reflns_theta_max 28.36
_diffrn_reflns_theta_min 2.89
_diffrn_standards_number 0
_exptl_absorpt_coefficient_mu 0.475
_exptl_absorpt_correction_T_max 0.897
_exptl_absorpt_correction_T_min 0.849
_exptl_absorpt_correction_type multi-scan
_exptl_absorpt_process_details '(SADABS; Bruker, 2005)'
_exptl_crystal_colour Colourless
_exptl_crystal_density_diffrn 1.382
_exptl_crystal_density_method 'not measured'
_exptl_crystal_description Prism
_exptl_crystal_F_000 228
_exptl_crystal_size_max 0.36
_exptl_crystal_size_mid 0.25
_exptl_crystal_size_min 0.23
_refine_diff_density_max 0.430
_refine_diff_density_min -0.227
_refine_ls_goodness_of_fit_ref 1.065
_refine_ls_hydrogen_treatment mixed
_refine_ls_matrix_type full
_refine_ls_number_parameters 76
_refine_ls_number_reflns 1390
_refine_ls_number_restraints 0
_refine_ls_restrained_S_all 1.065
_refine_ls_R_factor_all 0.0405
_refine_ls_R_factor_gt 0.0344
_refine_ls_shift/su_max 0.000
_refine_ls_shift/su_mean 0.000
_refine_ls_structure_factor_coef Fsqd
_refine_ls_weighting_details 'calc w=1/[\s^2^(Fo^2^)+(0.0474P)^2^+0.1418P] where P=(Fo^2^+2Fc^2^)/3'
_refine_ls_weighting_scheme calc
_refine_ls_wR_factor_gt 0.0906
_refine_ls_wR_factor_ref 0.0962
_reflns_number_gt 1194
_reflns_number_total 1390
_reflns_threshold_expression I>2\s(I)
_cod_data_source_file hb5207.cif
_cod_data_source_block I
_cod_original_sg_symbol_H-M 'P 21/m'
_cod_database_code 2224242
_cod_database_fobs_code 2224242

loop_
_symmetry_equiv_pos_site_id
_symmetry_equiv_pos_as_xyz
1 x,y,z
2 -x,1/2+y,-z
3 -x,-y,-z
4 x,1/2-y,z

loop_
_atom_site_aniso_label
_atom_site_aniso_U_11
_atom_site_aniso_U_22
_atom_site_aniso_U_33
_atom_site_aniso_U_12
_atom_site_aniso_U_13
_atom_site_aniso_U_23
S1 0.0636(4) 0.0480(3) 0.0539(3) 0.0000 0.0361(3) 0.0000
S2 0.0461(3) 0.0671(4) 0.0438(3) 0.0000 0.0046(2) 0.0000
O1 0.0307(7) 0.0850(13) 0.0582(10) 0.0000 0.0084(7) 0.0000
N1 0.0300(7) 0.0394(8) 0.0382(8) 0.0000 0.0138(6) 0.0000
C1 0.0431(9) 0.0288(8) 0.0401(10) 0.0000 0.0173(8) 0.0000
C2 0.0417(10) 0.0390(11) 0.0722(15) 0.0000 0.0318(10) 0.0000
C3 0.0303(8) 0.0395(10) 0.0554(12) 0.0000 0.0153(8) 0.0000
C4 0.0273(7) 0.0445(10) 0.0365(9) 0.0000 0.0121(7) 0.0000
C5 0.0444(7) 0.0422(8) 0.0528(8) 0.0012(6) 0.0213(6) -0.0023(6)
C6 0.0485(8) 0.0602(10) 0.0554(9) 0.0028(7) 0.0246(7) -0.0120(8)
C7 0.0561(13) 0.0816(18) 0.0456(12) 0.0000 0.0250(10) 0.0000

loop_
_atom_site_type_symbol
_atom_site_label
_atom_site_fract_x
_atom_site_fract_y
_atom_site_fract_z
_atom_site_U_iso_or_equiv
_atom_site_thermal_displace_type
_atom_site_calc_flag
_atom_site_refinement_flags
_atom_site_occupancy
S S1 0.01379(9) 0.25000 0.58014(6) 0.0511(2) Uani . . 1.000
S S2 0.41214(8) 0.25000 0.58341(6) 0.0543(2) Uani . . 1.000
O O1 -0.1794(2) 0.25000 0.19333(18) 0.0591(6) Uani . . 1.000
N N1 0.1088(2) 0.25000 0.35969(16) 0.0351(4) Uani . . 1.000
C C1 0.1866(3) 0.25000 0.4967(2) 0.0363(5) Uani . . 1.000
C C2 -0.1778(3) 0.25000 0.4253(3) 0.0477(7) Uani . . 1.000
C C3 -0.0908(3) 0.25000 0.3109(2) 0.0412(6) Uani . . 1.000
C C4 0.2266(2) 0.25000 0.26546(19) 0.0356(5) Uani . . 1.000
C C5 0.1971(2) 0.0715(2) 0.18098(16) 0.0450(4) Uani . . 1.000
C C6 0.3246(2) 0.0739(3) 0.08896(17) 0.0527(5) Uani . . 1.000
C C7 0.2925(4) 0.25000 0.0025(3) 0.0590(8) Uani . . 1.000
H H2 -0.255(2) 0.142(3) 0.4183(17) 0.0573 Uiso . . 1.000
H H4 0.35945 0.25000 0.32201 0.0427 Uiso . . 1.000
H H51 0.06529 0.06226 0.12627 0.0540 Uiso . . 1.000
H H52 0.22695 -0.03748 0.24022 0.0540 Uiso . . 1.000
H H61 0.45638 0.06820 0.14408 0.0633 Uiso . . 1.000
H H62 0.29826 -0.03620 0.03070 0.0633 Uiso . . 1.000
H H71 0.16366 0.25000 -0.05835 0.0707 Uiso . . 1.000
H H72 0.37843 0.25000 -0.05230 0.0707 Uiso . . 1.000

loop_
_atom_type_symbol
_atom_type_description
_atom_type_scat_dispersion_real
_atom_type_scat_dispersion_imag
_atom_type_scat_source
C C 0.0033 0.0016 'International Tables Vol C Tables 4.2.6.8 and 6.1.1.4'
H H 0.0000 0.0000 'International Tables Vol C Tables 4.2.6.8 and 6.1.1.4'
N N 0.0061 0.0033 'International Tables Vol C Tables 4.2.6.8 and 6.1.1.4'
O O 0.0106 0.0060 'International Tables Vol C Tables 4.2.6.8 and 6.1.1.4'
S S 0.1246 0.1234 'International Tables Vol C Tables 4.2.6.8 and 6.1.1.4'

loop_
_geom_angle_atom_site_label_1
_geom_angle_atom_site_label_2
_geom_angle_atom_site_label_3
_geom_angle_site_symmetry_1
_geom_angle_site_symmetry_2
_geom_angle_site_symmetry_3
_geom_angle
_geom_angle_publ_flag
C1 S1 C2 . . . 93.28(11) no
C1 N1 C3 . . . 116.24(17) no
C1 N1 C4 . . . 122.34(16) no
C3 N1 C4 . . . 121.43(15) no
S1 C1 S2 . . . 120.37(12) no
S1 C1 N1 . . . 111.90(16) no
S2 C1 N1 . . . 127.73(17) no
S1 C2 C3 . . . 107.02(16) no
O1 C3 N1 . . . 124.0(2) no
O1 C3 C2 . . . 124.5(2) no
N1 C3 C2 . . . 111.56(18) no
N1 C4 C5 . . . 111.45(9) no
N1 C4 C5 . . 4_555 111.45(9) no
C5 C4 C5 . . 4_555 113.30(14) no
C4 C5 C6 . . . 109.92(13) no
C5 C6 C7 . . . 111.15(17) no
C6 C7 C6 . . 4_555 111.4(2) no
S1 C2 H2 . . . 111.4(11) no
S1 C2 H2 . . 4_555 111.4(11) no
C3 C2 H2 . . . 109.3(10) no
C3 C2 H2 . . 4_555 109.3(10) no
H2 C2 H2 . . 4_555 108.4(16) no
N1 C4 H4 . . . 107.00 no
C5 C4 H4 . . . 107.00 no
C5 C4 H4 4_555 . . 107.00 no
C4 C5 H51 . . . 110.00 no
C4 C5 H52 . . . 110.00 no
C6 C5 H51 . . . 110.00 no
C6 C5 H52 . . . 110.00 no
H51 C5 H52 . . . 108.00 no
C5 C6 H61 . . . 109.00 no
C5 C6 H62 . . . 109.00 no
C7 C6 H61 . . . 109.00 no
C7 C6 H62 . . . 109.00 no
H61 C6 H62 . . . 108.00 no
C6 C7 H71 . . . 109.00 no
C6 C7 H72 . . . 109.00 no
H71 C7 H72 . . . 108.00 no
C6 C7 H71 4_555 . . 109.00 no
C6 C7 H72 4_555 . . 109.00 no

loop_
_geom_bond_atom_site_label_1
_geom_bond_atom_site_label_2
_geom_bond_site_symmetry_1
_geom_bond_site_symmetry_2
_geom_bond_distance
_geom_bond_publ_flag
S1 C1 . . 1.743(2) no
S1 C2 . . 1.789(3) no
S2 C1 . . 1.637(2) no
O1 C3 . . 1.195(3) no
N1 C1 . . 1.359(3) no
N1 C3 . . 1.408(3) no
N1 C4 . . 1.489(2) no
C2 C3 . . 1.507(3) no
C4 C5 . . 1.5172(18) no
C4 C5 . 4_555 1.5172(18) no
C5 C6 . . 1.528(2) no
C6 C7 . . 1.514(3) no
C2 H2 . . 0.95(2) no
C2 H2 . 4_555 0.95(2) no
C4 H4 . . 0.9800 no
C5 H51 . . 0.9700 no
C5 H52 . . 0.9700 no
C6 H61 . . 0.9700 no
C6 H62 . . 0.9700 no
C7 H71 . . 0.9700 no
C7 H72 . . 0.9700 no

loop_
_geom_hbond_atom_site_label_D
_geom_hbond_atom_site_label_H
_geom_hbond_atom_site_label_A
_geom_hbond_site_symmetry_A
_geom_hbond_distance_DH
_geom_hbond_distance_HA
_geom_hbond_distance_DA
_geom_hbond_angle_DHA
_geom_hbond_publ_flag
C4 H4 S2 . 0.98 2.61 3.158(2) 115 yes
C5 H51 O1 . 0.97 2.51 3.095(2) 119 yes

loop_
_geom_torsion_atom_site_label_1
_geom_torsion_atom_site_label_2
_geom_torsion_atom_site_label_3
_geom_torsion_atom_site_label_4
_geom_torsion_site_symmetry_1
_geom_torsion_site_symmetry_2
_geom_torsion_site_symmetry_3
_geom_torsion_site_symmetry_4
_geom_torsion
_geom_torsion_publ_flag
C2 S1 C1 S2 . . . . 180.000(10) no
C2 S1 C1 N1 . . . . 0.000(10) no
C1 S1 C2 C3 . . . . 0.000(10) no
C3 N1 C1 S1 . . . . 0.000(10) no
C3 N1 C1 S2 . . . . 180.000(10) no
C4 N1 C1 S1 . . . . 180.000(10) no
C4 N1 C1 S2 . . . . 0.000(10) no
C1 N1 C3 O1 . . . . 180.000(10) no
C1 N1 C3 C2 . . . . 0.000(10) no
C4 N1 C3 O1 . . . . 0.000(10) no
C4 N1 C3 C2 . . . . 180.000(10) no
C1 N1 C4 C5 . . . . 116.17(11) no
C3 N1 C4 C5 . . . . -63.83(11) no
S1 C2 C3 O1 . . . . 180.000(10) no
S1 C2 C3 N1 . . . . 0.000(10) no
N1 C4 C5 C6 . . . . -178.24(13) no
C5 C4 C5 C6 4_555 . . . 55.10(17) no
C4 C5 C6 C7 . . . . -54.99(19) no
C5 C6 C7 C6 . . . 4_555 56.9(2) no
